data_4323244
loop_
_publ_author_name
'Ant\'onio Paulo'
'K. Rajender Reddy'
'\^Angela Domingos'
'Isabel Santos'

_publ_section_title
;
 Neutral trans-Dioxorhenium(V) Complexes with the Anionic
 Tetrakis(pyrazolyl)borate Ligand
;
_journal_name_full 'Inorganic Chemistry'
_journal_page_first 6807
_journal_page_last 6813
_journal_paper_doi 10.1021/ic980422y
_journal_volume 37
_journal_year 1998
_chemical_formula_sum 'C29 H38 B Cl6 N12 O2 Re'
_chemical_formula_weight 996.42
_chemical_name_systematic
; 
 ? 
;
_space_group_IT_number 2
_symmetry_cell_setting monoclinic
_symmetry_space_group_name_Hall '-P 1'
_symmetry_space_group_name_H-M 'P -1'
_atom_sites_solution_hydrogens geom
_atom_sites_solution_primary direct
_atom_sites_solution_secondary difmap
_audit_creation_method SHELXL
_cell_angle_alpha 97.910(10)
_cell_angle_beta 102.370(10)
_cell_angle_gamma 94.210(10)
_cell_formula_units_Z 2
_cell_length_a 10.907(2)
_cell_length_b 11.113(1)
_cell_length_c 16.922(2)
_cell_measurement_reflns_used 25
_cell_measurement_temperature 293(2)
_cell_measurement_theta_max 14.9
_cell_measurement_theta_min 8.7
_cell_volume 1973.2(5)
_computing_cell_refinement 'CAD4 (Enraf-Nonius, 1977)'
_computing_data_collection 'CAD4 (Enraf-Nonius, 1977)'
_computing_data_reduction 'MOLEN (Fair, 1990)'
_computing_molecular_graphics 'ORTEP (Johonson, 1976)'
_computing_structure_refinement 'SHELXL-93 (Sheldrick, 1993)'
_computing_structure_solution 'SHELXS-86 (Sheldrick, 1990)'
_diffrn_ambient_temperature 293(2)
_diffrn_measurement_device 'Enraf-Nonius CAD4 diffractometer '
_diffrn_measurement_method '\w/2\q scans'
_diffrn_radiation_monochromator graphite
_diffrn_radiation_source 'fine-focus sealed tube'
_diffrn_radiation_type MoK\a
_diffrn_radiation_wavelength 0.71073
_diffrn_reflns_av_R_equivalents 0.0173
_diffrn_reflns_av_sigmaI/netI 0.0260
_diffrn_reflns_limit_h_max 12
_diffrn_reflns_limit_h_min 0
_diffrn_reflns_limit_k_max 12
_diffrn_reflns_limit_k_min -12
_diffrn_reflns_limit_l_max 21
_diffrn_reflns_limit_l_min -19
_diffrn_reflns_number 6567
_diffrn_reflns_theta_max 26.95
_diffrn_reflns_theta_min 1.86
_diffrn_standards_decay_% 1.9
_diffrn_standards_interval_count 150
_diffrn_standards_interval_time 60
_diffrn_standards_number 3
_exptl_absorpt_coefficient_mu 3.531
_exptl_absorpt_correction_T_max 0.999
_exptl_absorpt_correction_T_min 0.697
_exptl_absorpt_correction_type psi-scans
_exptl_crystal_colour orange
_exptl_crystal_density_diffrn 1.677
_exptl_crystal_description irregular
_exptl_crystal_F_000 988
_exptl_crystal_size_max 0.50
_exptl_crystal_size_mid 0.42
_exptl_crystal_size_min 0.36
_refine_diff_density_max 0.959
_refine_diff_density_min -0.711
_refine_diff_density_rms 0.093
_refine_ls_extinction_method none
_refine_ls_goodness_of_fit_all 1.080
_refine_ls_goodness_of_fit_obs 1.091
_refine_ls_matrix_type full
_refine_ls_number_parameters 464
_refine_ls_number_reflns 5987
_refine_ls_number_restraints 0
_refine_ls_restrained_S_all 1.121
_refine_ls_restrained_S_obs 1.091
_refine_ls_R_factor_all 0.0388
_refine_ls_R_factor_obs 0.0311
_refine_ls_shift/esd_max -0.001
_refine_ls_shift/esd_mean 0.000
_refine_ls_structure_factor_coef Fsqd
_refine_ls_weighting_details 'w=1/[\s^2^(Fo^2^)+(0.0413P)^2^+2.5717P] where P=(Fo^2^+2Fc^2^)/3'
_refine_ls_weighting_scheme calc
_refine_ls_wR_factor_all 0.0787
_refine_ls_wR_factor_obs 0.0721
_reflns_number_observed 5555
_reflns_number_total 6199
_reflns_observed_criterion >2sigma(I)
_cod_data_source_file ic980422y_1.cif
_cod_data_source_block COMPLEX5
_cod_depositor_comments
;
The following automatic conversions were performed:

'_refine_ls_weighting_scheme' value 'calc
w=1/[\s^2^(Fo^2^)+(0.0413P)^2^+2.5717P] where P=(Fo^2^+2Fc^2^)/3' was
changed to 'calc'. New tag '_refine_ls_weighting_details' was
created. The value of the new tag was set to
'w=1/[\s^2^(Fo^2^)+(0.0413P)^2^+2.5717P] where P=(Fo^2^+2Fc^2^)/3'.

Automatic conversion script
Id: cif_fix_values 3143 2015-03-26 13:38:13Z robertas 
;
_cod_original_sg_symbol_H-M 'P 1'
_cod_database_code 4323244

loop_
_symmetry_equiv_pos_as_xyz
'x, y, z'
'-x, -y, -z'

loop_
_atom_site_aniso_label
_atom_site_aniso_U_11
_atom_site_aniso_U_22
_atom_site_aniso_U_33
_atom_site_aniso_U_23
_atom_site_aniso_U_13
_atom_site_aniso_U_12
Re 0.02941(11) 0.03078(12) 0.03366(12) 0.00560(7) 0.00392(7) 0.00269(7)
O1 0.038(2) 0.033(2) 0.040(2) 0.0054(15) 0.0056(15) 0.0040(15)
O2 0.038(2) 0.040(2) 0.042(2) 0.003(2) 0.007(2) -0.002(2)
N1 0.037(2) 0.034(2) 0.038(2) 0.004(2) 0.007(2) 0.000(2)
N2 0.037(2) 0.037(2) 0.037(2) 0.006(2) 0.008(2) 0.007(2)
N3 0.035(2) 0.045(3) 0.089(4) 0.010(3) -0.003(2) 0.002(2)
N4 0.063(3) 0.046(3) 0.066(3) -0.014(3) 0.012(3) -0.009(2)
N5 0.033(2) 0.030(2) 0.038(2) 0.005(2) 0.002(2) 0.002(2)
N6 0.035(2) 0.033(2) 0.038(2) 0.009(2) 0.005(2) -0.001(2)
N7 0.048(3) 0.038(3) 0.085(4) -0.006(2) 0.028(3) 0.002(2)
N8 0.077(4) 0.072(4) 0.046(3) 0.027(3) -0.002(3) 0.006(3)
N11 0.034(2) 0.035(2) 0.042(2) 0.006(2) 0.009(2) 0.006(2)
N21 0.034(2) 0.034(2) 0.036(2) 0.007(2) 0.004(2) 0.006(2)
N31 0.032(2) 0.035(2) 0.051(3) 0.007(2) 0.002(2) 0.002(2)
N41 0.036(2) 0.036(2) 0.043(2) 0.008(2) 0.003(2) 0.002(2)
C1 0.035(3) 0.032(3) 0.056(3) 0.004(2) 0.009(2) -0.002(2)
C2 0.045(3) 0.034(3) 0.068(4) 0.002(3) 0.015(3) 0.001(2)
C3 0.035(3) 0.039(3) 0.049(3) 0.005(2) 0.011(2) 0.006(2)
C4 0.033(3) 0.038(3) 0.068(4) -0.003(3) 0.015(3) -0.002(2)
C5 0.039(3) 0.033(3) 0.065(4) -0.003(3) 0.011(3) 0.001(2)
C6 0.047(3) 0.043(3) 0.049(3) 0.011(3) 0.003(3) -0.005(2)
C7 0.047(3) 0.056(4) 0.047(3) 0.012(3) -0.007(3) -0.003(3)
C8 0.055(3) 0.047(3) 0.042(3) 0.011(3) 0.008(3) 0.014(3)
C9 0.075(4) 0.046(3) 0.050(3) 0.018(3) 0.011(3) 0.000(3)
C10 0.053(3) 0.040(3) 0.047(3) 0.010(3) 0.000(3) -0.002(3)
C11 0.037(3) 0.044(3) 0.060(4) 0.002(3) 0.018(3) 0.005(2)
C12 0.053(3) 0.064(4) 0.054(4) 0.007(3) 0.029(3) 0.015(3)
C13 0.054(3) 0.057(4) 0.040(3) 0.012(3) 0.016(3) 0.002(3)
C21 0.044(3) 0.048(3) 0.036(3) 0.007(2) 0.001(2) 0.005(2)
C22 0.054(3) 0.053(3) 0.036(3) 0.007(3) 0.008(3) 0.001(3)
C23 0.045(3) 0.043(3) 0.039(3) 0.006(2) 0.011(2) 0.013(2)
C31 0.044(3) 0.041(3) 0.057(3) 0.015(3) 0.011(3) 0.009(2)
C33 0.036(3) 0.059(4) 0.078(4) 0.001(3) -0.002(3) 0.012(3)
C32 0.046(3) 0.053(4) 0.063(4) 0.017(3) 0.005(3) 0.023(3)
C41 0.039(3) 0.055(4) 0.056(3) 0.020(3) 0.007(3) 0.001(3)
C43 0.077(5) 0.045(4) 0.079(5) 0.000(3) -0.006(4) -0.012(3)
C42 0.043(3) 0.064(4) 0.075(4) 0.030(3) 0.002(3) -0.011(3)
C71 0.041(3) 0.053(4) 0.111(6) -0.001(4) 0.032(3) 0.006(3)
C72 0.072(5) 0.047(4) 0.123(6) -0.013(4) 0.050(4) 0.005(3)
C81 0.089(5) 0.089(5) 0.050(4) 0.021(4) -0.010(4) 0.009(4)
C82 0.121(7) 0.079(5) 0.053(4) 0.033(4) 0.007(4) 0.014(5)
B 0.030(3) 0.033(3) 0.043(3) 0.007(2) 0.006(2) 0.004(2)
Cl1 0.084(2) 0.210(3) 0.118(2) 0.055(2) 0.0403(14) 0.032(2)
Cl2 0.086(2) 0.174(3) 0.109(2) 0.032(2) -0.0128(13) 0.019(2)
Cl3 0.135(2) 0.156(3) 0.099(2) 0.001(2) 0.002(2) -0.014(2)
Cl4 0.165(3) 0.137(2) 0.116(2) -0.014(2) 0.013(2) -0.042(2)
Cl5 0.162(3) 0.264(5) 0.161(3) 0.011(3) 0.038(3) -0.028(3)
Cl6 0.363(8) 0.185(4) 0.162(4) 0.046(3) 0.055(4) 0.102(5)
C1S 0.062(4) 0.059(4) 0.089(5) 0.003(4) 0.002(4) -0.003(3)
C2S 0.179(10) 0.085(6) 0.071(6) 0.007(5) -0.006(6) 0.001(7)
C3S 0.109(8) 0.083(7) 0.229(14) 0.016(8) 0.058(9) 0.005(6)

loop_
_atom_site_label
_atom_site_type_symbol
_atom_site_fract_x
_atom_site_fract_y
_atom_site_fract_z
_atom_site_U_iso_or_equiv
_atom_site_thermal_displace_type
_atom_site_occupancy
_atom_site_calc_flag
_atom_site_refinement_flags
_atom_site_disorder_group
Re Re 0.15360(2) 0.17203(2) 0.227655(12) 0.03175(8) Uani 1 d . .
O1 O 0.2465(3) 0.3141(3) 0.2578(2) 0.0376(8) Uani 1 d . .
O2 O 0.0767(3) 0.0227(3) 0.2037(2) 0.0413(8) Uani 1 d . .
N1 N -0.0013(4) 0.2483(4) 0.2647(2) 0.0367(9) Uani 1 d . .
N2 N 0.0785(4) 0.2061(4) 0.1085(2) 0.0369(9) Uani 1 d . .
N3 N -0.2750(4) 0.3505(4) 0.0762(3) 0.0590(13) Uani 1 d . .
N4 N 0.0439(5) 0.5853(4) 0.2327(3) 0.0613(14) Uani 1 d . .
N5 N 0.3148(4) 0.0993(3) 0.1892(2) 0.0349(9) Uani 1 d . .
N6 N 0.2322(4) 0.1289(4) 0.3486(2) 0.0361(9) Uani 1 d . .
N7 N 0.6258(4) -0.0294(4) 0.1079(3) 0.0567(13) Uani 1 d . .
N8 N 0.3901(5) 0.0415(5) 0.5796(3) 0.0659(15) Uani 1 d . .
N11 N -0.0730(4) 0.3272(4) 0.2250(2) 0.0368(9) Uani 1 d . .
N21 N -0.0081(4) 0.2848(4) 0.0883(2) 0.0349(9) Uani 1 d . .
N31 N -0.1672(4) 0.4283(4) 0.1063(3) 0.0404(10) Uani 1 d . .
N41 N 0.0567(4) 0.4902(4) 0.1768(3) 0.0391(10) Uani 1 d . .
C1 C 0.3149(5) -0.0180(5) 0.1568(3) 0.0421(12) Uani 1 d . .
H1 H 0.2438(5) -0.0718(5) 0.1534(3) 0.059(6) Uiso 1 calc R .
C2 C 0.4133(5) -0.0629(5) 0.1287(4) 0.0492(14) Uani 1 d . .
H2 H 0.4065(5) -0.1449(5) 0.1059(4) 0.059(6) Uiso 1 calc R .
C3 C 0.5245(5) 0.0118(5) 0.1335(3) 0.0409(12) Uani 1 d . .
C4 C 0.5245(5) 0.1341(5) 0.1672(4) 0.0475(13) Uani 1 d . .
H4 H 0.5950(5) 0.1893(5) 0.1720(4) 0.059(6) Uiso 1 calc R .
C5 C 0.4222(5) 0.1726(5) 0.1931(4) 0.0472(13) Uani 1 d . .
H5 H 0.4259(5) 0.2547(5) 0.2149(4) 0.059(6) Uiso 1 calc R .
C6 C 0.3282(5) 0.1998(5) 0.4019(3) 0.0475(13) Uani 1 d . .
H6 H 0.3598(5) 0.2707(5) 0.3863(3) 0.059(6) Uiso 1 calc R .
C7 C 0.3825(5) 0.1745(5) 0.4779(3) 0.0527(15) Uani 1 d . .
H7 H 0.4487(5) 0.2277(5) 0.5117(3) 0.059(6) Uiso 1 calc R .
C8 C 0.3396(5) 0.0703(5) 0.5048(3) 0.0475(13) Uani 1 d . .
C9 C 0.2409(6) -0.0032(5) 0.4488(4) 0.056(2) Uani 1 d . .
H9 H 0.2079(6) -0.0751(5) 0.4625(4) 0.059(6) Uiso 1 calc R .
C10 C 0.1921(5) 0.0288(5) 0.3745(3) 0.0485(13) Uani 1 d . .
H10 H 0.1262(5) -0.0232(5) 0.3394(3) 0.059(6) Uiso 1 calc R .
C11 C -0.1605(5) 0.3580(5) 0.2666(3) 0.0462(13) Uani 1 d . .
H11 H -0.2204(5) 0.4115(5) 0.2526(3) 0.060(5) Uiso 1 calc R .
C12 C -0.1476(6) 0.2983(6) 0.3327(4) 0.0542(15) Uani 1 d . .
H12 H -0.1956(6) 0.3028(6) 0.3720(4) 0.060(5) Uiso 1 calc R .
C13 C -0.0489(5) 0.2308(5) 0.3287(3) 0.0494(14) Uani 1 d . .
H13 H -0.0191(5) 0.1794(5) 0.3658(3) 0.060(5) Uiso 1 calc R .
C21 C -0.0451(5) 0.2709(5) 0.0066(3) 0.0435(12) Uani 1 d . .
H21 H -0.1033(5) 0.3152(5) -0.0224(3) 0.060(5) Uiso 1 calc R .
C22 C 0.0160(5) 0.1809(5) -0.0279(3) 0.0487(14) Uani 1 d . .
H22 H 0.0080(5) 0.1520(5) -0.0832(3) 0.060(5) Uiso 1 calc R .
C23 C 0.0923(5) 0.1434(5) 0.0388(3) 0.0417(12) Uani 1 d . .
H23 H 0.1459(5) 0.0826(5) 0.0352(3) 0.060(5) Uiso 1 calc R .
C31 C -0.1816(5) 0.5360(5) 0.0793(3) 0.0462(13) Uani 1 d . .
H31 H -0.1211(5) 0.6034(5) 0.0919(3) 0.060(5) Uiso 1 calc R .
C33 C -0.3521(5) 0.4133(6) 0.0311(4) 0.061(2) Uani 1 d . .
H33 H -0.4336(5) 0.3824(6) 0.0026(4) 0.060(5) Uiso 1 calc R .
C32 C -0.2989(5) 0.5300(5) 0.0306(4) 0.0538(15) Uani 1 d . .
H32 H -0.3352(5) 0.5903(5) 0.0033(4) 0.060(5) Uiso 1 calc R .
C41 C 0.1540(5) 0.5172(5) 0.1434(4) 0.0495(14) Uani 1 d . .
H41 H 0.1810(5) 0.4660(5) 0.1038(4) 0.060(5) Uiso 1 calc R .
C43 C 0.1347(7) 0.6708(6) 0.2322(4) 0.073(2) Uani 1 d . .
H43 H 0.1485(7) 0.7474(6) 0.2646(4) 0.060(5) Uiso 1 calc R .
C42 C 0.2063(6) 0.6322(6) 0.1775(4) 0.061(2) Uani 1 d . .
H42 H 0.2753(6) 0.6754(6) 0.1664(4) 0.060(5) Uiso 1 calc R .
C71 C 0.7419(5) 0.0495(6) 0.1171(5) 0.068(2) Uani 1 d . .
H71A H 0.8020(5) 0.0039(6) 0.0954(5) 0.117(9) Uiso 1 calc R .
H71B H 0.7759(5) 0.0802(6) 0.1741(5) 0.117(9) Uiso 1 calc R .
H71C H 0.7245(5) 0.1167(6) 0.0878(5) 0.117(9) Uiso 1 calc R .
C72 C 0.6193(7) -0.1526(6) 0.0677(5) 0.079(2) Uani 1 d . .
H72A H 0.6985(7) -0.1665(6) 0.0538(5) 0.117(9) Uiso 1 calc R .
H72B H 0.5534(7) -0.1660(6) 0.0187(5) 0.117(9) Uiso 1 calc R .
H72C H 0.6016(7) -0.2080(6) 0.1037(5) 0.117(9) Uiso 1 calc R .
C81 C 0.4911(7) 0.1200(7) 0.6370(4) 0.079(2) Uani 1 d . .
H81A H 0.5141(7) 0.0847(7) 0.6861(4) 0.117(9) Uiso 1 calc R .
H81B H 0.4635(7) 0.1989(7) 0.6500(4) 0.117(9) Uiso 1 calc R .
H81C H 0.5628(7) 0.1285(7) 0.6130(4) 0.117(9) Uiso 1 calc R .
C82 C 0.3382(8) -0.0649(7) 0.6070(4) 0.084(2) Uani 1 d . .
H82A H 0.3855(8) -0.0709(7) 0.6609(4) 0.117(9) Uiso 1 calc R .
H82B H 0.3433(8) -0.1370(7) 0.5699(4) 0.117(9) Uiso 1 calc R .
H82C H 0.2516(8) -0.0575(7) 0.6084(4) 0.117(9) Uiso 1 calc R .
B B -0.0460(5) 0.3828(5) 0.1510(4) 0.0357(12) Uani 1 d . .
Cl1 Cl 0.5300(2) 0.5292(3) 0.1970(2) 0.1313(10) Uani 1 d . .
Cl2 Cl 0.5674(2) 0.4848(3) 0.3621(2) 0.1273(10) Uani 1 d . .
Cl3 Cl 0.1546(3) 0.4336(3) 0.4847(2) 0.1369(10) Uani 1 d . .
Cl4 Cl 0.2817(3) 0.6432(3) 0.4425(2) 0.1484(12) Uani 1 d . .
Cl5 Cl 0.9394(4) -0.1924(5) 0.4211(3) 0.200(2) Uani 1 d . .
Cl6 Cl 0.8200(6) -0.1657(4) 0.2650(3) 0.232(3) Uani 1 d . .
C1S C 0.4623(7) 0.5258(6) 0.2806(5) 0.074(2) Uani 1 d . .
H1S1 H 0.4373(7) 0.6058(6) 0.2968(5) 0.150(17) Uiso 1 calc R .
H1S2 H 0.3873(7) 0.4676(6) 0.2654(5) 0.150(17) Uiso 1 calc R .
C2S C 0.1750(11) 0.5135(8) 0.4089(5) 0.118(4) Uani 1 d . .
H2S1 H 0.0941(11) 0.5372(8) 0.3829(5) 0.150(17) Uiso 1 calc R .
H2S2 H 0.2040(11) 0.4605(8) 0.3677(5) 0.150(17) Uiso 1 calc R .
C3S C 0.8450(10) -0.2665(9) 0.3321(9) 0.138(4) Uani 1 d . .
H3S1 H 0.7653(10) -0.2985(9) 0.3418(9) 0.150(17) Uiso 1 calc R .
H3S2 H 0.8851(10) -0.3343(9) 0.3100(9) 0.150(17) Uiso 1 calc R .

loop_
_atom_type_symbol
_atom_type_description
_atom_type_scat_dispersion_real
_atom_type_scat_dispersion_imag
_atom_type_scat_source
H H 0.0000 0.0000 'International Tables Vol C Tables 4.2.6.8 and 6.1.1.4'
C C 0.0033 0.0016 'International Tables Vol C Tables 4.2.6.8 and 6.1.1.4'
N N 0.0061 0.0033 'International Tables Vol C Tables 4.2.6.8 and 6.1.1.4'
O O 0.0106 0.0060 'International Tables Vol C Tables 4.2.6.8 and 6.1.1.4'
B B 0.0013 0.0007 'International Tables Vol C Tables 4.2.6.8 and 6.1.1.4'
Re Re -1.0185 7.2310 'International Tables Vol C Tables 4.2.6.8 and 6.1.1.4'
Cl Cl 0.1484 0.1585 'International Tables Vol C Tables 4.2.6.8 and 6.1.1.4'

loop_
_geom_angle_atom_site_label_1
_geom_angle_atom_site_label_2
_geom_angle_atom_site_label_3
_geom_angle
_geom_angle_site_symmetry_1
_geom_angle_site_symmetry_3
_geom_angle_publ_flag
O2 Re O1 173.11(15) . . ?
O2 Re N2 91.1(2) . . ?
O1 Re N2 94.0(2) . . ?
O2 Re N1 93.7(2) . . ?
O1 Re N1 91.06(15) . . ?
N2 Re N1 88.5(2) . . ?
O2 Re N5 87.94(15) . . ?
O1 Re N5 87.34(15) . . ?
N2 Re N5 90.94(15) . . ?
N1 Re N5 178.24(15) . . ?
O2 Re N6 87.0(2) . . ?
O1 Re N6 87.82(15) . . ?
N2 Re N6 177.6(2) . . ?
N1 Re N6 93.2(2) . . ?
N5 Re N6 87.49(15) . . ?
C13 N1 N11 106.4(4) . . ?
C13 N1 Re 128.6(4) . . ?
N11 N1 Re 125.1(3) . . ?
C23 N2 N21 106.9(4) . . ?
C23 N2 Re 126.8(3) . . ?
N21 N2 Re 125.7(3) . . ?
C33 N3 N31 104.6(5) . . ?
C43 N4 N41 105.1(5) . . ?
C1 N5 C5 115.0(4) . . ?
C1 N5 Re 123.5(3) . . ?
C5 N5 Re 121.4(3) . . ?
C10 N6 C6 114.8(4) . . ?
C10 N6 Re 122.8(3) . . ?
C6 N6 Re 122.4(3) . . ?
C3 N7 C72 120.3(5) . . ?
C3 N7 C71 121.9(5) . . ?
C72 N7 C71 117.7(5) . . ?
C8 N8 C81 121.5(5) . . ?
C8 N8 C82 121.0(6) . . ?
C81 N8 C82 117.4(5) . . ?
C11 N11 N1 108.6(4) . . ?
C11 N11 B 126.0(4) . . ?
N1 N11 B 125.1(4) . . ?
C21 N21 N2 108.8(4) . . ?
C21 N21 B 126.6(4) . . ?
N2 N21 B 124.3(4) . . ?
C31 N31 N3 110.0(4) . . ?
C31 N31 B 128.4(4) . . ?
N3 N31 B 120.8(4) . . ?
C41 N41 N4 110.4(4) . . ?
C41 N41 B 129.4(5) . . ?
N4 N41 B 119.3(4) . . ?
N5 C1 C2 123.8(5) . . ?
C1 C2 C3 121.3(5) . . ?
N7 C3 C4 121.7(5) . . ?
N7 C3 C2 123.4(5) . . ?
C4 C3 C2 114.9(5) . . ?
C5 C4 C3 120.5(5) . . ?
C4 C5 N5 124.5(5) . . ?
N6 C6 C7 124.3(5) . . ?
C6 C7 C8 120.6(5) . . ?
N8 C8 C7 122.8(5) . . ?
N8 C8 C9 122.5(5) . . ?
C7 C8 C9 114.7(5) . . ?
C10 C9 C8 121.0(5) . . ?
N6 C10 C9 124.6(5) . . ?
N11 C11 C12 109.0(5) . . ?
C13 C12 C11 105.2(5) . . ?
N1 C13 C12 110.9(5) . . ?
N21 C21 C22 109.5(5) . . ?
C21 C22 C23 103.9(5) . . ?
N2 C23 C22 110.9(5) . . ?
N31 C31 C32 108.7(5) . . ?
N3 C33 C32 112.7(5) . . ?
C31 C32 C33 103.9(5) . . ?
N41 C41 C42 108.2(6) . . ?
N4 C43 C42 111.5(6) . . ?
C41 C42 C43 104.8(6) . . ?
N41 B N31 108.3(4) . . ?
N41 B N11 112.1(4) . . ?
N31 B N11 108.9(4) . . ?
N41 B N21 109.5(4) . . ?
N31 B N21 106.8(4) . . ?
N11 B N21 111.0(4) . . ?
Cl2 C1S Cl1 110.9(4) . . ?
Cl3 C2S Cl4 113.8(5) . . ?
Cl5 C3S Cl6 108.3(6) . . ?

loop_
_geom_bond_atom_site_label_1
_geom_bond_atom_site_label_2
_geom_bond_distance
_geom_bond_site_symmetry_2
_geom_bond_publ_flag
Re O2 1.756(3) . ?
Re O1 1.761(3) . ?
Re N2 2.104(4) . ?
Re N1 2.118(4) . ?
Re N5 2.173(4) . ?
Re N6 2.174(4) . ?
N1 C13 1.328(6) . ?
N1 N11 1.367(5) . ?
N2 C23 1.329(6) . ?
N2 N21 1.356(5) . ?
N3 C33 1.317(8) . ?
N3 N31 1.365(6) . ?
N4 C43 1.325(8) . ?
N4 N41 1.353(6) . ?
N5 C1 1.344(6) . ?
N5 C5 1.361(6) . ?
N6 C10 1.330(7) . ?
N6 C6 1.346(6) . ?
N7 C3 1.358(7) . ?
N7 C72 1.432(7) . ?
N7 C71 1.453(7) . ?
N8 C8 1.359(7) . ?
N8 C81 1.444(8) . ?
N8 C82 1.448(9) . ?
N11 C11 1.339(6) . ?
N11 B 1.543(7) . ?
N21 C21 1.338(6) . ?
N21 B 1.556(7) . ?
N31 C31 1.346(7) . ?
N31 B 1.534(7) . ?
N41 C41 1.339(7) . ?
N41 B 1.523(7) . ?
C1 C2 1.364(7) . ?
C2 C3 1.400(7) . ?
C3 C4 1.399(7) . ?
C4 C5 1.359(7) . ?
C6 C7 1.371(8) . ?
C7 C8 1.387(8) . ?
C8 C9 1.394(8) . ?
C9 C10 1.362(8) . ?
C11 C12 1.365(8) . ?
C12 C13 1.364(8) . ?
C21 C22 1.374(8) . ?
C22 C23 1.385(7) . ?
C31 C32 1.357(8) . ?
C33 C32 1.384(8) . ?
C41 C42 1.357(8) . ?
C43 C42 1.378(10) . ?
Cl1 C1S 1.733(8) . ?
Cl2 C1S 1.731(7) . ?
Cl3 C2S 1.700(9) . ?
Cl4 C2S 1.732(10) . ?
Cl5 C3S 1.695(13) . ?
Cl6 C3S 1.698(12) . ?
